data_7160407
loop_
_publ_author_name
'Shen, Cheng-Ping'
'Zhu, Hai-Tao'
'Li, Guo-Hua'
'Chang, Xin'
'Xi, Jia-Jun'
'Zhou, Ni-Ni'
'Zhou, An-Xi'

_publ_section_title
;
 Meyer-Schuster rearrangement/allylic alkenylation of propynolaldehydes
 with olefins to synthesize skipped 1,4-dienes.
;
_journal_issue 16
_journal_name_full 'Organic &amp; biomolecular chemistry'
_journal_page_first 3870
_journal_page_last 3874
_journal_paper_doi 10.1039/d5ob00173k
_journal_volume 23
_journal_year 2025
_chemical_formula_moiety 'C31 H23 Cl O'
_chemical_formula_sum 'C31 H23 Cl O'
_chemical_formula_weight 446.94
_space_group_crystal_system orthorhombic
_space_group_IT_number 61
_space_group_name_Hall '-P 2ac 2ab'
_space_group_name_H-M_alt 'P b c a'
_atom_sites_solution_hydrogens geom
_atom_sites_solution_primary dual
_audit_creation_date 2023-11-22
_audit_creation_method
;
Olex2 1.5-ac5-024
(compiled 2022.04.12 svn.rca3783a0 for Rigaku Oxford Diffraction, GUI svn.r6498)
;
_audit_update_record
;
2025-01-25 deposited with the CCDC.	2025-03-13 downloaded from the CCDC.
;
_cell_angle_alpha 90
_cell_angle_beta 90
_cell_angle_gamma 90
_cell_formula_units_Z 8
_cell_length_a 14.6422(8)
_cell_length_b 12.5662(6)
_cell_length_c 26.0642(11)
_cell_measurement_reflns_used 6146
_cell_measurement_temperature 292(4)
_cell_measurement_theta_max 30.1880
_cell_measurement_theta_min 2.0920
_cell_volume 4795.7(4)
_computing_cell_refinement 'CrysAlisPro 1.171.42.93a (Rigaku OD, 2023)'
_computing_data_collection 'CrysAlisPro 1.171.42.93a (Rigaku OD, 2023)'
_computing_data_reduction 'CrysAlisPro 1.171.42.93a (Rigaku OD, 2023)'
_computing_molecular_graphics 'Olex2 1.5-ac5-024 (Dolomanov et al., 2009)'
_computing_publication_material 'Olex2 1.5-ac5-024 (Dolomanov et al., 2009)'
_computing_structure_refinement 'SHELXL 2018/3 (Sheldrick, 2015)'
_computing_structure_solution 'SHELXT  (Sheldrick, 2015)'
_diffrn_ambient_environment air
_diffrn_ambient_temperature 292(4)
_diffrn_detector 'Hybrid Pixel Array Detector'
_diffrn_detector_area_resol_mean 10.0000
_diffrn_detector_type HyPix
_diffrn_measured_fraction_theta_full 0.991
_diffrn_measured_fraction_theta_max 0.790
_diffrn_measurement_details
;
List of Runs (angles in degrees, time in seconds):

  # Type    Start    End  Width  t~exp~   \w     \q     \k     \f   Frames
#--------------------------------------------------------------------------
  1  \w    -69.00  -9.00   1.00    3.00    --    3.89 -40.00 -35.00   60
  2  \w    -62.00 -32.00   1.00    3.00    --   -6.24 -37.00   0.00   30
  3  \w    -14.00  36.00   1.00    3.00    --    3.89 -99.00  60.00   50
  4  \w    -47.00 -22.00   1.00    3.00    --   -6.24 -57.00-180.00   25
;
_diffrn_measurement_device 'four-circle diffractometer'
_diffrn_measurement_device_type 'XtaLAB Synergy R, DW system, HyPix'
_diffrn_measurement_method '\w scans'
_diffrn_orient_matrix_type 'CrysAlisPro convention (1999,Acta A55,543-557)'
_diffrn_orient_matrix_UB_11 -0.0243067000
_diffrn_orient_matrix_UB_12 0.0207588000
_diffrn_orient_matrix_UB_13 0.0213152000
_diffrn_orient_matrix_UB_21 -0.0349898000
_diffrn_orient_matrix_UB_22 0.0179873000
_diffrn_orient_matrix_UB_23 -0.0166575000
_diffrn_orient_matrix_UB_31 -0.0230237000
_diffrn_orient_matrix_UB_32 -0.0492862000
_diffrn_orient_matrix_UB_33 0.0029032000
_diffrn_radiation_monochromator mirror
_diffrn_radiation_probe x-ray
_diffrn_radiation_type 'Mo K\a'
_diffrn_radiation_wavelength 0.71073
_diffrn_reflns_av_R_equivalents 0.0408
_diffrn_reflns_av_unetI/netI 0.0408
_diffrn_reflns_Laue_measured_fraction_full 0.991
_diffrn_reflns_Laue_measured_fraction_max 0.790
_diffrn_reflns_limit_h_max 18
_diffrn_reflns_limit_h_min -19
_diffrn_reflns_limit_k_max 17
_diffrn_reflns_limit_k_min -13
_diffrn_reflns_limit_l_max 34
_diffrn_reflns_limit_l_min -27
_diffrn_reflns_number 26303
_diffrn_reflns_point_group_measured_fraction_full 0.991
_diffrn_reflns_point_group_measured_fraction_max 0.790
_diffrn_reflns_theta_full 25.242
_diffrn_reflns_theta_max 31.045
_diffrn_reflns_theta_min 2.092
_diffrn_source 'Rotating-anode X-ray tube'
_diffrn_source_type 'Rigaku (Mo) X-ray Source'
_exptl_absorpt_coefficient_mu 0.180
_exptl_absorpt_correction_T_max 1.00000
_exptl_absorpt_correction_T_min 0.93287
_exptl_absorpt_correction_type multi-scan
_exptl_absorpt_process_details
;
CrysAlisPro 1.171.42.93a (Rigaku Oxford Diffraction, 2023)
Empirical absorption correction using spherical harmonics,
implemented in SCALE3 ABSPACK scaling algorithm.
;
_exptl_crystal_colour 'clear dark yellow'
_exptl_crystal_colour_lustre clear
_exptl_crystal_colour_modifier dark
_exptl_crystal_colour_primary yellow
_exptl_crystal_density_diffrn 1.238
_exptl_crystal_description block
_exptl_crystal_F_000 1872
_exptl_crystal_size_max 0.17
_exptl_crystal_size_mid 0.15
_exptl_crystal_size_min 0.08
_refine_diff_density_max 0.188
_refine_diff_density_min -0.353
_refine_diff_density_rms 0.035
_refine_ls_extinction_coef 0.0009(3)
_refine_ls_extinction_expression Fc^*^=kFc[1+0.001xFc^2^\l^3^/sin(2\q)]^-1/4^
_refine_ls_extinction_method 'SHELXL-2018/3 (Sheldrick 2018)'
_refine_ls_goodness_of_fit_ref 1.016
_refine_ls_hydrogen_treatment constr
_refine_ls_matrix_type full
_refine_ls_number_parameters 300
_refine_ls_number_reflns 6056
_refine_ls_number_restraints 0
_refine_ls_restrained_S_all 1.016
_refine_ls_R_factor_all 0.0866
_refine_ls_R_factor_gt 0.0458
_refine_ls_shift/su_max 0.000
_refine_ls_shift/su_mean 0.000
_refine_ls_structure_factor_coef Fsqd
_refine_ls_weighting_details 'w=1/[\s^2^(Fo^2^)+(0.0541P)^2^+1.0428P] where P=(Fo^2^+2Fc^2^)/3'
_refine_ls_weighting_scheme calc
_refine_ls_wR_factor_gt 0.1126
_refine_ls_wR_factor_ref 0.1327
_reflns_Friedel_coverage 0.000
_reflns_number_gt 3755
_reflns_number_total 6056
_reflns_threshold_expression 'I > 2\s(I)'
_cod_data_source_file d5ob00173k2.cif
_cod_data_source_block zhuhait_1122_auto
_cod_depositor_comments 'Adding full bibliography for 7160406--7160410.cif.'
_cod_database_code 7160407
_shelx_shelxl_version_number 2018/3
_shelx_space_group_comment
;
The symmetry employed for this shelxl refinement is uniquely defined
by the following loop, which should always be used as a source of
symmetry information in preference to the above space-group names.
They are only intended as comments.
;
_olex2_refinement_description
;
1. Fixed Uiso
 At 1.2 times of:
  All C(H) groups
 At 1.5 times of:
  All C(H,H,H) groups
2.a Ternary CH refined with riding coordinates:
 C8(H8)
2.b Aromatic/amide H refined with riding coordinates:
 C3(H3), C4(H4), C5(H5), C6(H6), C12(H12), C13(H13), C14(H14), C15(H15),
 C16(H16), C18(H18), C19(H19), C20(H20), C21(H21), C22(H22), C23(H23), C26(H26),
  C27(H27), C29(H29), C30(H30)
2.c Idealised Me refined as rotating group:
 C31(H31A,H31B,H31C)
;
_olex2_submission_special_instructions 'No special instructions were received'
_oxdiff_exptl_absorpt_empirical_details
;
Empirical correction (ABSPACK) includes:
- Absorption correction using spherical harmonics
- Frame scaling
;
_oxdiff_exptl_absorpt_empirical_full_max 1.107
_oxdiff_exptl_absorpt_empirical_full_min 0.818

loop_
_space_group_symop_operation_xyz
'x, y, z'
'-x+1/2, -y, z+1/2'
'-x, y+1/2, -z+1/2'
'x+1/2, -y+1/2, -z'
'-x, -y, -z'
'x-1/2, y, -z-1/2'
'x, -y-1/2, z-1/2'
'-x-1/2, y-1/2, z'

loop_
_atom_site_label
_atom_site_type_symbol
_atom_site_fract_x
_atom_site_fract_y
_atom_site_fract_z
_atom_site_U_iso_or_equiv
_atom_site_adp_type
_atom_site_occupancy
_atom_site_site_symmetry_order
_atom_site_calc_flag
_atom_site_refinement_flags_posn
_atom_site_refinement_flags_adp
_atom_site_refinement_flags_occupancy
_atom_site_disorder_assembly
_atom_site_disorder_group
Cl1 Cl 0.78101(5) 0.01731(5) 0.19624(2) 0.0904(2) Uani 1 1 d . . . . .
O1 O 0.58074(8) 0.64031(9) 0.49158(4) 0.0507(3) Uani 1 1 d . . . . .
C1 C 0.60875(10) 0.55298(11) 0.47829(6) 0.0407(3) Uani 1 1 d . . . . .
C2 C 0.68472(11) 0.49422(12) 0.50188(6) 0.0432(4) Uani 1 1 d . . . . .
C3 C 0.74801(13) 0.52976(15) 0.53778(7) 0.0564(4) Uani 1 1 d . . . . .
H3 H 0.743700 0.597476 0.551980 0.068 Uiso 1 1 calc R U . . .
C4 C 0.81733(14) 0.46135(16) 0.55164(8) 0.0702(6) Uani 1 1 d . . . . .
H4 H 0.860364 0.482702 0.575783 0.084 Uiso 1 1 calc R U . . .
C5 C 0.82339(14) 0.36090(16) 0.52985(8) 0.0701(6) Uani 1 1 d . . . . .
H5 H 0.871534 0.316546 0.539030 0.084 Uiso 1 1 calc R U . . .
C6 C 0.75962(13) 0.32529(14) 0.49487(7) 0.0567(5) Uani 1 1 d . . . . .
H6 H 0.763910 0.257480 0.480789 0.068 Uiso 1 1 calc R U . . .
C7 C 0.68920(11) 0.39288(12) 0.48128(6) 0.0423(3) Uani 1 1 d . . . . .
C8 C 0.61030(10) 0.37151(11) 0.44468(6) 0.0400(3) Uani 1 1 d . . . . .
H8 H 0.564099 0.329513 0.462848 0.048 Uiso 1 1 calc R U . . .
C9 C 0.57237(10) 0.48377(11) 0.43610(5) 0.0384(3) Uani 1 1 d . . . . .
C10 C 0.52020(10) 0.51931(12) 0.39717(6) 0.0405(3) Uani 1 1 d . . . . .
C11 C 0.50232(11) 0.63502(12) 0.38874(6) 0.0437(4) Uani 1 1 d . . . . .
C12 C 0.57329(13) 0.70575(14) 0.38048(7) 0.0576(4) Uani 1 1 d . . . . .
H12 H 0.633296 0.681582 0.381447 0.069 Uiso 1 1 calc R U . . .
C13 C 0.55583(17) 0.81181(16) 0.37081(8) 0.0726(6) Uani 1 1 d . . . . .
H13 H 0.604228 0.858451 0.365474 0.087 Uiso 1 1 calc R U . . .
C14 C 0.46846(17) 0.84891(16) 0.36900(8) 0.0730(6) Uani 1 1 d . . . . .
H14 H 0.457107 0.920319 0.362144 0.088 Uiso 1 1 calc R U . . .
C15 C 0.39755(16) 0.78012(16) 0.37737(8) 0.0698(6) Uani 1 1 d . . . . .
H15 H 0.337856 0.805351 0.376679 0.084 Uiso 1 1 calc R U . . .
C16 C 0.41376(13) 0.67314(15) 0.38689(7) 0.0562(4) Uani 1 1 d . . . . .
H16 H 0.364980 0.626967 0.392030 0.067 Uiso 1 1 calc R U . . .
C17 C 0.48016(11) 0.44767(13) 0.35780(6) 0.0461(4) Uani 1 1 d . . . . .
C18 C 0.48751(13) 0.47285(16) 0.30596(7) 0.0593(5) Uani 1 1 d . . . . .
H18 H 0.515640 0.535916 0.296020 0.071 Uiso 1 1 calc R U . . .
C19 C 0.45307(15) 0.4043(2) 0.26916(8) 0.0761(6) Uani 1 1 d . . . . .
H19 H 0.459884 0.420513 0.234558 0.091 Uiso 1 1 calc R U . . .
C20 C 0.40884(15) 0.3124(2) 0.28345(10) 0.0825(7) Uani 1 1 d . . . . .
H20 H 0.385790 0.266653 0.258591 0.099 Uiso 1 1 calc R U . . .
C21 C 0.39883(15) 0.28853(17) 0.33455(9) 0.0753(6) Uani 1 1 d . . . . .
H21 H 0.367592 0.227337 0.344295 0.090 Uiso 1 1 calc R U . . .
C22 C 0.43498(12) 0.35501(14) 0.37152(7) 0.0568(4) Uani 1 1 d . . . . .
H22 H 0.428952 0.337429 0.406018 0.068 Uiso 1 1 calc R U . . .
C23 C 0.64020(10) 0.31033(12) 0.39814(6) 0.0412(3) Uani 1 1 d . . . . .
H23 H 0.666892 0.349280 0.371758 0.049 Uiso 1 1 calc R U . . .
C24 C 0.63231(10) 0.20581(12) 0.39087(6) 0.0429(3) Uani 1 1 d . . . . .
C25 C 0.66739(10) 0.15752(12) 0.34257(6) 0.0425(4) Uani 1 1 d . . . . .
C26 C 0.65480(12) 0.20720(14) 0.29550(6) 0.0542(4) Uani 1 1 d . . . . .
H26 H 0.622090 0.270578 0.294177 0.065 Uiso 1 1 calc R U . . .
C27 C 0.68952(14) 0.16509(15) 0.25056(7) 0.0619(5) Uani 1 1 d . . . . .
H27 H 0.680877 0.199992 0.219469 0.074 Uiso 1 1 calc R U . . .
C28 C 0.73703(12) 0.07084(14) 0.25252(7) 0.0562(4) Uani 1 1 d . . . . .
C29 C 0.74935(14) 0.01845(14) 0.29799(7) 0.0591(5) Uani 1 1 d . . . . .
H29 H 0.781176 -0.045573 0.298834 0.071 Uiso 1 1 calc R U . . .
C30 C 0.71424(12) 0.06118(13) 0.34265(7) 0.0530(4) Uani 1 1 d . . . . .
H30 H 0.722075 0.024809 0.373413 0.064 Uiso 1 1 calc R U . . .
C31 C 0.58904(16) 0.13169(15) 0.42895(8) 0.0703(6) Uani 1 1 d . . . . .
H31A H 0.568732 0.171491 0.458250 0.105 Uiso 1 1 calc R U . . .
H31B H 0.632926 0.079430 0.439620 0.105 Uiso 1 1 calc R U . . .
H31C H 0.537779 0.096758 0.413338 0.105 Uiso 1 1 calc R U . . .

loop_
_atom_site_aniso_label
_atom_site_aniso_U_11
_atom_site_aniso_U_22
_atom_site_aniso_U_33
_atom_site_aniso_U_23
_atom_site_aniso_U_13
_atom_site_aniso_U_12
Cl1 0.1106(5) 0.0821(4) 0.0784(4) -0.0263(3) 0.0357(3) -0.0026(3)
O1 0.0604(7) 0.0408(6) 0.0510(7) -0.0084(5) 0.0009(5) 0.0058(5)
C1 0.0461(8) 0.0363(8) 0.0395(8) -0.0007(6) 0.0047(7) -0.0017(6)
C2 0.0482(9) 0.0424(9) 0.0392(8) -0.0015(6) -0.0018(6) 0.0012(7)
C3 0.0649(11) 0.0513(10) 0.0528(10) -0.0095(8) -0.0141(8) 0.0020(8)
C4 0.0724(13) 0.0697(13) 0.0684(12) -0.0102(10) -0.0312(10) 0.0061(10)
C5 0.0679(12) 0.0651(12) 0.0774(13) -0.0055(10) -0.0269(10) 0.0171(10)
C6 0.0646(11) 0.0464(10) 0.0590(10) -0.0061(8) -0.0140(9) 0.0123(8)
C7 0.0481(9) 0.0403(8) 0.0386(8) -0.0004(6) -0.0033(7) 0.0018(7)
C8 0.0437(8) 0.0355(8) 0.0409(8) -0.0002(6) -0.0013(6) -0.0003(6)
C9 0.0404(8) 0.0344(8) 0.0403(8) -0.0015(6) 0.0020(6) 0.0000(6)
C10 0.0392(8) 0.0404(8) 0.0418(8) -0.0010(6) 0.0021(6) 0.0009(6)
C11 0.0511(9) 0.0411(8) 0.0390(8) -0.0003(6) -0.0006(7) 0.0047(7)
C12 0.0590(11) 0.0470(10) 0.0668(11) 0.0086(8) 0.0047(9) 0.0020(8)
C13 0.0914(16) 0.0477(11) 0.0786(14) 0.0105(9) 0.0096(12) -0.0064(11)
C14 0.1059(18) 0.0439(11) 0.0693(13) 0.0068(9) 0.0082(12) 0.0183(11)
C15 0.0787(14) 0.0623(13) 0.0685(13) -0.0016(9) -0.0013(10) 0.0306(11)
C16 0.0549(10) 0.0556(11) 0.0581(10) -0.0006(8) -0.0006(8) 0.0098(8)
C17 0.0428(9) 0.0472(9) 0.0482(9) -0.0045(7) -0.0066(7) 0.0062(7)
C18 0.0618(11) 0.0666(12) 0.0495(10) -0.0036(8) -0.0059(8) 0.0070(9)
C19 0.0747(14) 0.1019(18) 0.0518(11) -0.0198(11) -0.0142(10) 0.0137(13)
C20 0.0740(14) 0.0897(17) 0.0839(16) -0.0389(13) -0.0253(12) 0.0043(12)
C21 0.0694(13) 0.0648(13) 0.0916(16) -0.0182(11) -0.0190(12) -0.0091(10)
C22 0.0545(10) 0.0535(10) 0.0624(11) -0.0056(8) -0.0102(8) -0.0031(8)
C23 0.0450(8) 0.0375(8) 0.0412(8) -0.0004(6) -0.0014(6) -0.0007(6)
C24 0.0439(8) 0.0376(8) 0.0472(8) -0.0023(6) -0.0030(7) -0.0012(6)
C25 0.0405(8) 0.0374(8) 0.0495(9) -0.0064(6) -0.0046(7) -0.0016(6)
C26 0.0640(11) 0.0457(9) 0.0529(10) -0.0024(7) -0.0045(8) 0.0098(8)
C27 0.0801(13) 0.0571(11) 0.0484(10) -0.0018(8) 0.0000(9) 0.0053(10)
C28 0.0561(10) 0.0532(10) 0.0593(10) -0.0156(8) 0.0085(8) -0.0054(8)
C29 0.0642(11) 0.0458(10) 0.0673(12) -0.0101(8) -0.0006(9) 0.0115(8)
C30 0.0632(11) 0.0407(9) 0.0549(10) -0.0021(7) -0.0051(8) 0.0054(8)
C31 0.0920(15) 0.0449(10) 0.0739(13) -0.0021(9) 0.0234(11) -0.0093(10)

loop_
_atom_type_symbol
_atom_type_description
_atom_type_scat_dispersion_real
_atom_type_scat_dispersion_imag
_atom_type_scat_source
C C 0.0033 0.0016 'International Tables Vol C Tables 4.2.6.8 and 6.1.1.4'
H H 0.0000 0.0000 'International Tables Vol C Tables 4.2.6.8 and 6.1.1.4'
Cl Cl 0.1484 0.1585 'International Tables Vol C Tables 4.2.6.8 and 6.1.1.4'
O O 0.0106 0.0060 'International Tables Vol C Tables 4.2.6.8 and 6.1.1.4'

loop_
_geom_angle_atom_site_label_1
_geom_angle_atom_site_label_2
_geom_angle_atom_site_label_3
_geom_angle
_geom_angle_site_symmetry_1
_geom_angle_site_symmetry_3
_geom_angle_publ_flag
O1 C1 C2 125.92(14) . . ?
O1 C1 C9 127.56(14) . . ?
C2 C1 C9 106.51(12) . . ?
C3 C2 C1 128.64(15) . . ?
C7 C2 C1 109.63(13) . . ?
C7 C2 C3 121.67(15) . . ?
C4 C3 C2 117.83(17) . . ?
C3 C4 C5 120.49(17) . . ?
C6 C5 C4 121.50(18) . . ?
C5 C6 C7 118.36(16) . . ?
C2 C7 C8 111.69(13) . . ?
C6 C7 C2 120.11(15) . . ?
C6 C7 C8 128.21(14) . . ?
C7 C8 C9 101.78(11) . . ?
C23 C8 C7 112.05(12) . . ?
C23 C8 C9 117.33(12) . . ?
C1 C9 C8 107.34(12) . . ?
C10 C9 C1 124.18(13) . . ?
C10 C9 C8 128.39(13) . . ?
C9 C10 C11 122.23(14) . . ?
C9 C10 C17 122.92(14) . . ?
C17 C10 C11 114.78(13) . . ?
C12 C11 C10 121.09(14) . . ?
C16 C11 C10 120.44(15) . . ?
C16 C11 C12 118.42(16) . . ?
C13 C12 C11 120.63(18) . . ?
C14 C13 C12 120.7(2) . . ?
C13 C14 C15 119.39(19) . . ?
C14 C15 C16 120.71(19) . . ?
C11 C16 C15 120.14(19) . . ?
C18 C17 C10 120.15(16) . . ?
C22 C17 C10 121.27(15) . . ?
C22 C17 C18 118.59(16) . . ?
C19 C18 C17 120.2(2) . . ?
C20 C19 C18 120.4(2) . . ?
C21 C20 C19 119.78(19) . . ?
C20 C21 C22 120.2(2) . . ?
C21 C22 C17 120.73(19) . . ?
C24 C23 C8 126.47(14) . . ?
C23 C24 C25 119.48(14) . . ?
C23 C24 C31 123.67(15) . . ?
C25 C24 C31 116.85(14) . . ?
C26 C25 C24 121.19(14) . . ?
C26 C25 C30 117.25(15) . . ?
C30 C25 C24 121.56(14) . . ?
C27 C26 C25 121.85(16) . . ?
C28 C27 C26 118.97(17) . . ?
C27 C28 Cl1 119.32(15) . . ?
C29 C28 Cl1 119.76(15) . . ?
C29 C28 C27 120.92(16) . . ?
C28 C29 C30 119.61(17) . . ?
C29 C30 C25 121.37(16) . . ?

loop_
_geom_bond_atom_site_label_1
_geom_bond_atom_site_label_2
_geom_bond_distance
_geom_bond_site_symmetry_2
_geom_bond_publ_flag
Cl1 C28 1.7376(17) . ?
O1 C1 1.2218(17) . ?
C1 C2 1.470(2) . ?
C1 C9 1.500(2) . ?
C2 C3 1.391(2) . ?
C2 C7 1.384(2) . ?
C3 C4 1.378(3) . ?
C4 C5 1.387(3) . ?
C5 C6 1.380(3) . ?
C6 C7 1.382(2) . ?
C7 C8 1.522(2) . ?
C8 C9 1.533(2) . ?
C8 C23 1.501(2) . ?
C9 C10 1.346(2) . ?
C10 C11 1.494(2) . ?
C10 C17 1.486(2) . ?
C11 C12 1.384(2) . ?
C11 C16 1.383(2) . ?
C12 C13 1.380(3) . ?
C13 C14 1.362(3) . ?
C14 C15 1.368(3) . ?
C15 C16 1.387(3) . ?
C17 C18 1.392(2) . ?
C17 C22 1.386(2) . ?
C18 C19 1.384(3) . ?
C19 C20 1.375(3) . ?
C20 C21 1.373(3) . ?
C21 C22 1.381(3) . ?
C23 C24 1.332(2) . ?
C24 C25 1.489(2) . ?
C24 C31 1.501(2) . ?
C25 C26 1.389(2) . ?
C25 C30 1.391(2) . ?
C26 C27 1.382(2) . ?
C27 C28 1.374(3) . ?
C28 C29 1.368(3) . ?
C29 C30 1.381(2) . ?
